data_9010154
loop_
_publ_author_name
'Yang, H.'
'Downs, R. T.'

_publ_section_title
;
 Synthesis and crystal structure of Li0.52Mg0.96Sc0.52Si2O6 orthopyroxene
;
_journal_name_full 'American Mineralogist'
_journal_page_first 225
_journal_page_last 228
_journal_paper_doi 10.2138/am.2007.2439
_journal_volume 92
_journal_year 2007
_chemical_compound_source Synthetic
_chemical_formula_structural (Li.52Mg.48)(Mg.48Sc.52)Si2O6
_chemical_formula_sum 'Li0.52 Mg0.96 O6 Sc0.52 Si2'
_space_group_IT_number 61
_symmetry_space_group_name_Hall '-P 2ac 2ab'
_symmetry_space_group_name_H-M 'P b c a'
_cell_angle_alpha 90
_cell_angle_beta 90
_cell_angle_gamma 90
_cell_length_a 18.259
_cell_length_b 8.883
_cell_length_c 5.271
_cell_formula_units_Z 8
_cell_volume 854.928
_database_code_amcsd 0004275
_exptl_crystal_density_diffrn 3.146
_cod_original_formula_sum '(Mg.96 Sc.52) Li.52 Si2 O6'
_cod_database_code 9010154
_amcsd_formula_title (Li.52Mg.48)(Mg.48Sc.52)Si2O6

loop_
_space_group_symop_operation_xyz
x,y,z
x,1/2-y,1/2+z
-x,1/2+y,1/2-z
1/2-x,1/2+y,z
1/2+x,1/2-y,-z
1/2+x,y,1/2-z
1/2-x,-y,1/2+z
-x,-y,-z

loop_
_atom_site_aniso_label
_atom_site_aniso_U_11
_atom_site_aniso_U_22
_atom_site_aniso_U_33
_atom_site_aniso_U_12
_atom_site_aniso_U_13
_atom_site_aniso_U_23
Mg1 0.00720 0.00710 0.00810 -0.00030 -0.00060 -0.00050
Sc1 0.00720 0.00710 0.00810 -0.00030 -0.00060 -0.00050
Li2 0.01780 0.01630 0.01520 -0.00080 -0.00370 0.00220
Mg2 0.01780 0.01630 0.01520 -0.00080 -0.00370 0.00220
SiA 0.00710 0.00680 0.00690 -0.00040 0.00030 -0.00060
SiB 0.00760 0.00600 0.00660 0.00000 -0.00100 -0.00050
O1A 0.00560 0.01050 0.00930 0.00030 -0.00040 -0.00100
O1B 0.00480 0.01300 0.00880 0.00010 -0.00080 0.00010
O2A 0.01160 0.00720 0.01030 -0.00100 0.00040 0.00050
O2B 0.01140 0.01040 0.00930 0.00320 0.00050 0.00200
O3A 0.00920 0.01370 0.00720 0.00030 0.00050 -0.00390
O3B 0.00960 0.01400 0.00830 -0.00180 0.00040 -0.00540

loop_
_atom_site_label
_atom_site_fract_x
_atom_site_fract_y
_atom_site_fract_z
_atom_site_occupancy
_atom_site_U_iso_or_equiv
Mg1 0.37550 0.64820 0.88600 0.48000 0.00750
Sc1 0.37550 0.64820 0.88600 0.52000 0.00750
Li2 0.37450 0.48930 0.38050 0.52000 0.01640
Mg2 0.37450 0.48930 0.38050 0.48000 0.01640
SiA 0.27390 0.33850 0.06290 1.00000 0.00690
SiB 0.47490 0.33730 0.77680 1.00000 0.00670
O1A 0.18530 0.33490 0.05630 1.00000 0.00850
O1B 0.56390 0.33830 0.78080 1.00000 0.00890
O2A 0.31030 0.50110 0.06130 1.00000 0.00970
O2B 0.43540 0.49030 0.70330 1.00000 0.01040
O3A 0.30410 0.23100 0.83340 1.00000 0.01000
O3B 0.44900 0.21290 0.56380 1.00000 0.01060

loop_
_cod_related_entry_id
_cod_related_entry_database
_cod_related_entry_code
1 AMCSD 0004275
